data_7022768
loop_
_publ_author_name
'Farina, Paolo'
'Latter, Thomas'
'Levason, William'
'Reid, Gillian'

_publ_section_title
;
 Lead(II) tetrafluoroborate and hexafluorophosphate complexes with crown
 ethers, mixed O/S- and O/Se-donor macrocycles and unusual [BF(4)](-) and
 [PF(6)](-) coordination.
;
_journal_issue 13
_journal_name_full 'Dalton transactions (Cambridge, England : 2003)'
_journal_page_first 4714
_journal_page_last 4724
_journal_paper_doi 10.1039/c3dt32999b
_journal_volume 42
_journal_year 2013
_chemical_formula_moiety 'C20 H40 O6 Pb S4 2+, 2(B F4 1-), 1.22(C H2 Cl2)'
_chemical_formula_sum 'C21.22 H42.44 B2 Cl2.44 F8 O6 Pb S4'
_chemical_formula_weight 989.18
_chemical_name_systematic
;
bis(1,4,7-trioxa-10,13-dithiacyclopentadecane)lead(II)
tetrafluoroborate dichloromethane solvate
;
_space_group_IT_number 56
_space_group_name_Hall '-P 2ab 2ac'
_symmetry_cell_setting orthorhombic
_symmetry_space_group_name_Hall '-P 2ab 2ac'
_symmetry_space_group_name_H-M 'P c c n'
_atom_sites_solution_hydrogens geom
_atom_sites_solution_primary direct
_atom_sites_solution_secondary difmap
_audit_creation_date 2012-02-25
_audit_creation_method 'SHELXL-97 + hand edit'
_cell_angle_alpha 90.00
_cell_angle_beta 90.00
_cell_angle_gamma 90.00
_cell_formula_units_Z 8
_cell_length_a 18.747(3)
_cell_length_b 28.254(10)
_cell_length_c 13.263(2)
_cell_measurement_reflns_used 13464
_cell_measurement_temperature 100(2)
_cell_measurement_theta_max 27.5
_cell_measurement_theta_min 3.0
_cell_volume 7025(3)
_computing_cell_refinement 'CrystalClear-SM Expert 2.0 r7 (Rigaku, 2011)'
_computing_data_collection 'CrystalClear-SM Expert 2.0 r7 (Rigaku, 2011)'
_computing_data_reduction 'CrystalClear-SM Expert 2.0 r7 (Rigaku, 2011)'
_computing_structure_refinement 'SHELXL-97 (Sheldrick, 2008)'
_computing_structure_solution 'SHELXS-97 (Sheldrick, 1997)'
_diffrn_ambient_temperature 100(2)
_diffrn_detector 'CCD plate'
_diffrn_detector_type 'Rigaku HG Saturn724+ (2x2 bin mode)'
_diffrn_measured_fraction_theta_full 0.989
_diffrn_measured_fraction_theta_max 0.989
_diffrn_measurement_device 'Four-circle \k diffractometer'
_diffrn_measurement_device_type 'Rigaku AFC12 '
_diffrn_measurement_method 'Profile data from \w-scans'
_diffrn_radiation_collimation 'Confocal mirrors, VHF VariMax '
_diffrn_radiation_type MoK\a
_diffrn_radiation_wavelength 0.71073
_diffrn_reflns_av_R_equivalents 0.0396
_diffrn_reflns_av_sigmaI/netI 0.0559
_diffrn_reflns_limit_h_max 14
_diffrn_reflns_limit_h_min -24
_diffrn_reflns_limit_k_max 21
_diffrn_reflns_limit_k_min -36
_diffrn_reflns_limit_l_max 17
_diffrn_reflns_limit_l_min -8
_diffrn_reflns_number 17991
_diffrn_reflns_theta_full 27.48
_diffrn_reflns_theta_max 27.48
_diffrn_reflns_theta_min 3.03
_diffrn_source 'Rotating anode X-ray tube'
_diffrn_source_type 'Rigaku FR-E+ Superbright'
_diffrn_standards_number 0
_exptl_absorpt_coefficient_mu 5.304
_exptl_absorpt_correction_T_max 1.000
_exptl_absorpt_correction_T_min 0.726
_exptl_absorpt_correction_type multi-scan
_exptl_absorpt_process_details
;Jacobson, R.A. (1998). REQAB. Private communication to the
Rigaku Corporation, Tokyo, Japan.
;
_exptl_crystal_colour orange
_exptl_crystal_density_diffrn 1.871
_exptl_crystal_density_method 'not measured'
_exptl_crystal_description needle
_exptl_crystal_F_000 3898
_exptl_crystal_size_max 0.08
_exptl_crystal_size_mid 0.04
_exptl_crystal_size_min 0.03
_refine_diff_density_max 1.639
_refine_diff_density_min -1.780
_refine_diff_density_rms 0.176
_refine_ls_extinction_method none
_refine_ls_goodness_of_fit_ref 1.027
_refine_ls_hydrogen_treatment constr
_refine_ls_matrix_type full
_refine_ls_number_parameters 394
_refine_ls_number_reflns 7968
_refine_ls_number_restraints 16
_refine_ls_restrained_S_all 1.033
_refine_ls_R_factor_all 0.0714
_refine_ls_R_factor_gt 0.0462
_refine_ls_shift/su_max 0.003
_refine_ls_shift/su_mean 0.000
_refine_ls_structure_factor_coef Fsqd
_refine_ls_weighting_details 'w=1/[\s^2^(Fo^2^)+(0.0328P)^2^+57.5977P] where P=(Fo^2^+2Fc^2^)/3'
_refine_ls_weighting_scheme calc
_refine_ls_wR_factor_gt 0.0957
_refine_ls_wR_factor_ref 0.1068
_reflns_number_gt 5920
_reflns_number_total 7968
_reflns_threshold_expression I>2\s(I)
_cod_data_source_file c3dt32999b.txt
_cod_data_source_block 11paf052
_cod_database_code 7022768

loop_
_symmetry_equiv_pos_as_xyz
'x, y, z'
'-x+1/2, -y+1/2, z'
'-x, y+1/2, -z+1/2'
'x+1/2, -y, -z+1/2'
'-x, -y, -z'
'x-1/2, y-1/2, -z'
'x, -y-1/2, z-1/2'
'-x-1/2, y, z-1/2'

loop_
_atom_site_label
_atom_site_type_symbol
_atom_site_fract_x
_atom_site_fract_y
_atom_site_fract_z
_atom_site_U_iso_or_equiv
_atom_site_adp_type
_atom_site_occupancy
_atom_site_symmetry_multiplicity
_atom_site_calc_flag
_atom_site_refinement_flags
_atom_site_disorder_assembly
_atom_site_disorder_group
Pb1 Pb 0.555783(12) 0.889537(8) 0.238682(16) 0.01628(7) Uani 1 1 d . . .
S1 S 0.39920(8) 0.88869(6) 0.18469(13) 0.0244(3) Uani 1 1 d . . .
S2 S 0.49431(9) 0.98763(6) 0.20088(13) 0.0213(3) Uani 1 1 d . . .
S3 S 0.49559(9) 0.80993(6) 0.37722(13) 0.0238(4) Uani 1 1 d . . .
S4 S 0.52309(9) 0.92066(6) 0.45429(12) 0.0226(3) Uani 1 1 d . . .
O1 O 0.5347(2) 0.90128(17) 0.0398(3) 0.0246(11) Uani 1 1 d . . .
O2 O 0.6714(2) 0.91760(16) 0.1294(3) 0.0247(10) Uani 1 1 d . . .
O3 O 0.6364(2) 0.97254(16) 0.2978(4) 0.0224(10) Uani 1 1 d . . .
O4 O 0.5063(3) 0.79482(17) 0.1524(4) 0.0284(11) Uani 1 1 d . . .
O5 O 0.6509(2) 0.82146(16) 0.1737(4) 0.0264(11) Uani 1 1 d . . .
O6 O 0.6602(2) 0.86229(16) 0.3723(3) 0.0225(10) Uani 1 1 d . . .
C1 C 0.4118(4) 0.8789(3) 0.0496(6) 0.0324(17) Uani 1 1 d . . .
H1A H 0.4267 0.8456 0.0394 0.039 Uiso 1 1 calc R . .
H1B H 0.3652 0.8830 0.0156 0.039 Uiso 1 1 calc R . .
C2 C 0.4652(4) 0.9104(3) -0.0010(6) 0.0331(18) Uani 1 1 d . . .
H2A H 0.4652 0.9043 -0.0745 0.040 Uiso 1 1 calc R . .
H2B H 0.4522 0.9440 0.0102 0.040 Uiso 1 1 calc R . .
C3 C 0.5883(4) 0.9301(3) -0.0083(5) 0.0276(16) Uani 1 1 d . . .
H3A H 0.5825 0.9636 0.0120 0.033 Uiso 1 1 calc R . .
H3B H 0.5834 0.9281 -0.0825 0.033 Uiso 1 1 calc R . .
C4 C 0.6601(4) 0.9125(3) 0.0232(5) 0.0275(16) Uani 1 1 d . . .
H4A H 0.6645 0.8786 0.0047 0.033 Uiso 1 1 calc R . .
H4B H 0.6974 0.9302 -0.0136 0.033 Uiso 1 1 calc R . .
C5 C 0.7138(4) 0.9578(2) 0.1554(6) 0.0266(16) Uani 1 1 d . . .
H5A H 0.6958 0.9864 0.1208 0.032 Uiso 1 1 calc R . .
H5B H 0.7640 0.9526 0.1352 0.032 Uiso 1 1 calc R . .
C6 C 0.7086(3) 0.9637(2) 0.2676(6) 0.0280(16) Uani 1 1 d . . .
H6A H 0.7262 0.9347 0.3012 0.034 Uiso 1 1 calc R . .
H6B H 0.7391 0.9904 0.2891 0.034 Uiso 1 1 calc R . .
C7 C 0.6163(4) 1.0208(2) 0.2824(5) 0.0261(15) Uani 1 1 d . . .
H7A H 0.6302 1.0312 0.2139 0.031 Uiso 1 1 calc R . .
H7B H 0.6405 1.0414 0.3321 0.031 Uiso 1 1 calc R . .
C8 C 0.5360(4) 1.0242(2) 0.2951(5) 0.0265(16) Uani 1 1 d . . .
H8A H 0.5204 1.0575 0.2870 0.032 Uiso 1 1 calc R . .
H8B H 0.5221 1.0134 0.3633 0.032 Uiso 1 1 calc R . .
C9 C 0.4050(4) 0.9827(2) 0.2502(6) 0.0280(16) Uani 1 1 d . . .
H9A H 0.4070 0.9720 0.3211 0.034 Uiso 1 1 calc R . .
H9B H 0.3817 1.0141 0.2487 0.034 Uiso 1 1 calc R . .
C10 C 0.3617(4) 0.9479(3) 0.1884(6) 0.0290(16) Uani 1 1 d . . .
H10A H 0.3577 0.9600 0.1186 0.035 Uiso 1 1 calc R . .
H10B H 0.3129 0.9462 0.2168 0.035 Uiso 1 1 calc R . .
C11 C 0.4374(4) 0.7753(2) 0.2970(6) 0.0273(15) Uani 1 1 d . . .
H11A H 0.4164 0.7489 0.3360 0.033 Uiso 1 1 calc R . .
H11B H 0.3979 0.7954 0.2717 0.033 Uiso 1 1 calc R . .
C12 C 0.4793(4) 0.7564(3) 0.2106(6) 0.0363(18) Uani 1 1 d . . .
H12A H 0.5193 0.7369 0.2360 0.044 Uiso 1 1 calc R . .
H12B H 0.4485 0.7361 0.1681 0.044 Uiso 1 1 calc R . .
C13 C 0.5610(4) 0.7810(3) 0.0842(6) 0.0339(18) Uani 1 1 d . . .
H13A H 0.5649 0.8048 0.0297 0.041 Uiso 1 1 calc R . .
H13B H 0.5482 0.7503 0.0531 0.041 Uiso 1 1 calc R . .
C14 C 0.6316(4) 0.7764(3) 0.1363(7) 0.0370(19) Uani 1 1 d . . .
H14A H 0.6279 0.7535 0.1925 0.044 Uiso 1 1 calc R . .
H14B H 0.6681 0.7649 0.0884 0.044 Uiso 1 1 calc R . .
C15 C 0.7135(3) 0.8215(2) 0.2347(6) 0.0282(16) Uani 1 1 d . . .
H15A H 0.7413 0.8506 0.2208 0.034 Uiso 1 1 calc R . .
H15B H 0.7435 0.7940 0.2168 0.034 Uiso 1 1 calc R . .
C16 C 0.6956(4) 0.8195(3) 0.3455(6) 0.0291(16) Uani 1 1 d . . .
H16A H 0.6643 0.7920 0.3593 0.035 Uiso 1 1 calc R . .
H16B H 0.7397 0.8159 0.3857 0.035 Uiso 1 1 calc R . .
C17 C 0.6466(4) 0.8648(3) 0.4784(5) 0.0265(16) Uani 1 1 d . . .
H17A H 0.6920 0.8614 0.5159 0.032 Uiso 1 1 calc R . .
H17B H 0.6147 0.8385 0.4985 0.032 Uiso 1 1 calc R . .
C18 C 0.6124(4) 0.9111(3) 0.5044(5) 0.0253(15) Uani 1 1 d . . .
H18A H 0.6437 0.9368 0.4797 0.030 Uiso 1 1 calc R . .
H18B H 0.6102 0.9137 0.5788 0.030 Uiso 1 1 calc R . .
C19 C 0.4706(4) 0.8768(3) 0.5222(5) 0.0269(16) Uani 1 1 d . . .
H19A H 0.5025 0.8586 0.5674 0.032 Uiso 1 1 calc R . .
H19B H 0.4350 0.8933 0.5647 0.032 Uiso 1 1 calc R . .
C20 C 0.4320(4) 0.8424(3) 0.4526(5) 0.0269(16) Uani 1 1 d . . .
H20A H 0.3992 0.8601 0.4079 0.032 Uiso 1 1 calc R . .
H20B H 0.4032 0.8200 0.4932 0.032 Uiso 1 1 calc R . .
B1 B 0.6048(4) 0.8540(3) 0.7734(6) 0.0254(17) Uani 1 1 d . . .
F1 F 0.5344(2) 0.86784(18) 0.7858(4) 0.0480(13) Uani 1 1 d . . .
F2 F 0.6253(2) 0.82390(17) 0.8488(3) 0.0423(12) Uani 1 1 d . . .
F3 F 0.6480(2) 0.89382(15) 0.7713(3) 0.0374(11) Uani 1 1 d . . .
F4 F 0.6107(2) 0.83056(14) 0.6811(3) 0.0347(10) Uani 1 1 d . . .
B2 B 0.2233(5) 0.9379(3) -0.0175(6) 0.041(2) Uani 1 1 d D . .
F5 F 0.2223(3) 0.9034(2) 0.0542(4) 0.0640(17) Uani 1 1 d D A .
F6A F 0.2938(4) 0.9377(3) -0.0570(6) 0.041(3) Uiso 0.560(11) 1 d PD A 1
F7A F 0.2145(6) 0.9836(3) 0.0214(8) 0.064(3) Uiso 0.560(11) 1 d PD A 1
F8A F 0.1767(5) 0.9278(4) -0.0899(8) 0.073(4) Uiso 0.560(11) 1 d PD A 1
F6B F 0.2505(7) 0.9328(5) -0.1118(9) 0.071(5) Uiso 0.440(11) 1 d PD A 2
F7B F 0.2504(8) 0.9762(5) 0.0346(10) 0.071(5) Uiso 0.440(11) 1 d PD A 2
F8B F 0.1494(6) 0.9500(5) -0.0312(11) 0.069(5) Uiso 0.440(11) 1 d PD A 2
C21 C 0.2839(5) 0.8481(4) 0.7527(8) 0.072(3) Uiso 1 1 d D . .
Cl1 Cl 0.37680(11) 0.85210(8) 0.76222(17) 0.0442(4) Uiso 1 1 d D . .
Cl2A Cl 0.2507(4) 0.8101(3) 0.8412(6) 0.0442(4) Uiso 0.31 1 d PD . .
Cl2B Cl 0.2694(5) 0.7938(4) 0.6673(8) 0.0442(4) Uiso 0.21 1 d PD . .
Cl2C Cl 0.2572(5) 0.7942(3) 0.8109(7) 0.0442(4) Uiso 0.25 1 d P . .
Cl2D Cl 0.2617(5) 0.8162(4) 0.8814(8) 0.0442(4) Uiso 0.23 1 d P . .
Cl3A Cl 0.3258(5) 0.7408(3) 0.5719(7) 0.0442(4) Uiso 0.26 1 d P . .
Cl3B Cl 0.3204(7) 0.7288(5) 0.5288(10) 0.0442(4) Uiso 0.18 1 d P . .

loop_
_atom_site_aniso_label
_atom_site_aniso_U_11
_atom_site_aniso_U_22
_atom_site_aniso_U_33
_atom_site_aniso_U_23
_atom_site_aniso_U_13
_atom_site_aniso_U_12
Pb1 0.01551(11) 0.01664(11) 0.01670(11) 0.00037(9) -0.00038(9) 0.00216(10)
S1 0.0170(7) 0.0248(8) 0.0315(9) 0.0010(8) -0.0028(7) 0.0019(7)
S2 0.0237(8) 0.0197(8) 0.0206(8) 0.0004(6) 0.0028(7) 0.0039(7)
S3 0.0231(8) 0.0206(8) 0.0277(9) 0.0048(7) -0.0028(7) -0.0027(7)
S4 0.0265(8) 0.0229(8) 0.0183(8) -0.0006(7) 0.0015(7) -0.0005(7)
O1 0.025(2) 0.030(3) 0.019(2) 0.002(2) 0.000(2) 0.006(2)
O2 0.028(2) 0.022(2) 0.024(2) 0.003(2) 0.000(2) -0.005(2)
O3 0.019(2) 0.016(2) 0.032(3) 0.001(2) 0.003(2) -0.0024(18)
O4 0.027(3) 0.025(3) 0.034(3) -0.005(2) -0.001(2) -0.002(2)
O5 0.025(2) 0.016(2) 0.038(3) -0.007(2) -0.003(2) 0.004(2)
O6 0.021(2) 0.023(2) 0.022(2) 0.007(2) -0.001(2) 0.005(2)
C1 0.029(4) 0.038(5) 0.030(4) -0.004(3) -0.010(3) 0.001(3)
C2 0.028(4) 0.048(5) 0.023(4) 0.002(3) -0.007(3) 0.009(4)
C3 0.032(4) 0.030(4) 0.020(3) 0.005(3) 0.009(3) 0.007(3)
C4 0.031(4) 0.029(4) 0.022(3) 0.004(3) 0.009(3) 0.002(3)
C5 0.025(3) 0.020(3) 0.034(4) -0.003(3) 0.008(3) -0.012(3)
C6 0.019(3) 0.021(3) 0.043(4) -0.005(3) 0.003(3) -0.005(3)
C7 0.034(4) 0.016(3) 0.028(4) -0.002(3) -0.001(3) -0.005(3)
C8 0.038(4) 0.017(3) 0.025(3) -0.002(3) 0.000(3) 0.004(3)
C9 0.027(4) 0.021(3) 0.036(4) 0.006(3) 0.004(3) 0.015(3)
C10 0.017(3) 0.035(4) 0.035(4) 0.009(3) 0.002(3) 0.008(3)
C11 0.028(4) 0.017(3) 0.036(4) 0.000(3) 0.001(3) -0.004(3)
C12 0.041(4) 0.024(4) 0.044(5) -0.010(3) -0.003(4) -0.006(4)
C13 0.039(4) 0.027(4) 0.036(4) -0.019(3) 0.005(4) -0.003(4)
C14 0.030(4) 0.025(4) 0.056(5) -0.019(4) 0.009(4) 0.002(3)
C15 0.016(3) 0.022(3) 0.046(4) -0.002(3) 0.005(3) 0.005(3)
C16 0.020(3) 0.029(4) 0.038(4) 0.010(3) 0.000(3) 0.006(3)
C17 0.019(3) 0.036(4) 0.025(4) 0.010(3) -0.007(3) -0.004(3)
C18 0.024(3) 0.034(4) 0.018(3) 0.005(3) -0.002(3) -0.005(3)
C19 0.030(4) 0.029(4) 0.022(3) -0.002(3) 0.005(3) -0.002(3)
C20 0.022(3) 0.031(4) 0.028(4) 0.000(3) 0.004(3) -0.002(3)
B1 0.026(4) 0.022(4) 0.028(4) 0.001(3) -0.003(3) -0.003(3)
F1 0.023(2) 0.046(3) 0.075(4) -0.013(3) 0.000(2) 0.005(2)
F2 0.044(3) 0.054(3) 0.029(2) 0.015(2) -0.006(2) 0.003(2)
F3 0.038(2) 0.027(2) 0.047(3) -0.015(2) 0.011(2) -0.0105(19)
F4 0.058(3) 0.020(2) 0.026(2) -0.0050(17) 0.002(2) -0.007(2)
B2 0.035(5) 0.055(7) 0.032(5) 0.007(5) 0.003(4) -0.004(5)
F5 0.054(3) 0.071(4) 0.067(4) 0.039(3) 0.005(3) -0.003(3)

loop_
_atom_type_symbol
_atom_type_description
_atom_type_scat_dispersion_real
_atom_type_scat_dispersion_imag
_atom_type_scat_source
C C 0.0033 0.0016 'International Tables Vol C Tables 4.2.6.8 and 6.1.1.4'
H H 0.0000 0.0000 'International Tables Vol C Tables 4.2.6.8 and 6.1.1.4'
B B 0.0013 0.0007 'International Tables Vol C Tables 4.2.6.8 and 6.1.1.4'
O O 0.0106 0.0060 'International Tables Vol C Tables 4.2.6.8 and 6.1.1.4'
F F 0.0171 0.0103 'International Tables Vol C Tables 4.2.6.8 and 6.1.1.4'
S S 0.1246 0.1234 'International Tables Vol C Tables 4.2.6.8 and 6.1.1.4'
Pb Pb -3.3944 10.1111 'International Tables Vol C Tables 4.2.6.8 and 6.1.1.4'
Cl Cl 0.1484 0.1585 'International Tables Vol C Tables 4.2.6.8 and 6.1.1.4'

loop_
_geom_angle_atom_site_label_1
_geom_angle_atom_site_label_2
_geom_angle_atom_site_label_3
_geom_angle
_geom_angle_site_symmetry_3
O1 Pb1 O2 63.83(14) .
O1 Pb1 O6 140.51(14) .
O2 Pb1 O6 81.87(14) .
O1 Pb1 S1 68.00(11) .
O2 Pb1 S1 130.44(10) .
O6 Pb1 S1 147.33(10) .
O1 Pb1 S2 70.74(10) .
O2 Pb1 S2 87.05(10) .
O6 Pb1 S2 129.09(10) .
S1 Pb1 S2 66.44(5) .
O1 Pb1 S4 148.64(11) .
O2 Pb1 S4 125.03(10) .
O6 Pb1 S4 67.66(10) .
S1 Pb1 S4 91.67(5) .
S2 Pb1 S4 79.40(5) .
O1 Pb1 S3 127.92(11) .
O2 Pb1 S3 144.27(10) .
O6 Pb1 S3 71.07(10) .
S1 Pb1 S3 77.42(5) .
S2 Pb1 S3 128.13(5) .
S4 Pb1 S3 65.35(5) .
C10 S1 C1 102.5(4) .
C10 S1 Pb1 111.3(2) .
C1 S1 Pb1 96.2(2) .
C8 S2 C9 101.3(3) .
C8 S2 Pb1 104.2(2) .
C9 S2 Pb1 102.8(2) .
C20 S3 C11 101.6(3) .
C20 S3 Pb1 101.5(2) .
C11 S3 Pb1 105.2(2) .
C19 S4 C18 102.4(3) .
C19 S4 Pb1 112.0(2) .
C18 S4 Pb1 96.6(2) .
C2 O1 C3 111.4(5) .
C2 O1 Pb1 121.7(4) .
C3 O1 Pb1 113.6(4) .
C5 O2 C4 113.7(5) .
C5 O2 Pb1 123.0(4) .
C4 O2 Pb1 112.1(4) .
C7 O3 C6 112.1(5) .
C13 O4 C12 113.1(6) .
C14 O5 C15 114.3(5) .
C16 O6 C17 111.7(5) .
C16 O6 Pb1 114.1(4) .
C17 O6 Pb1 119.6(4) .
C2 C1 S1 115.8(5) .
C2 C1 H1A 108.3 .
S1 C1 H1A 108.3 .
C2 C1 H1B 108.3 .
S1 C1 H1B 108.3 .
H1A C1 H1B 107.4 .
O1 C2 C1 109.4(6) .
O1 C2 H2A 109.8 .
C1 C2 H2A 109.8 .
O1 C2 H2B 109.8 .
C1 C2 H2B 109.8 .
H2A C2 H2B 108.3 .
O1 C3 C4 108.4(6) .
O1 C3 H3A 110.0 .
C4 C3 H3A 110.0 .
O1 C3 H3B 110.0 .
C4 C3 H3B 110.0 .
H3A C3 H3B 108.4 .
O2 C4 C3 112.0(6) .
O2 C4 H4A 109.2 .
C3 C4 H4A 109.2 .
O2 C4 H4B 109.2 .
C3 C4 H4B 109.2 .
H4A C4 H4B 107.9 .
O2 C5 C6 107.0(5) .
O2 C5 H5A 110.3 .
C6 C5 H5A 110.3 .
O2 C5 H5B 110.3 .
C6 C5 H5B 110.3 .
H5A C5 H5B 108.6 .
O3 C6 C5 111.0(6) .
O3 C6 H6A 109.4 .
C5 C6 H6A 109.4 .
O3 C6 H6B 109.4 .
C5 C6 H6B 109.4 .
H6A C6 H6B 108.0 .
O3 C7 C8 107.9(5) .
O3 C7 H7A 110.1 .
C8 C7 H7A 110.1 .
O3 C7 H7B 110.1 .
C8 C7 H7B 110.1 .
H7A C7 H7B 108.4 .
C7 C8 S2 108.5(5) .
C7 C8 H8A 110.0 .
S2 C8 H8A 110.0 .
C7 C8 H8B 110.0 .
S2 C8 H8B 110.0 .
H8A C8 H8B 108.4 .
C10 C9 S2 110.6(5) .
C10 C9 H9A 109.5 .
S2 C9 H9A 109.5 .
C10 C9 H9B 109.5 .
S2 C9 H9B 109.5 .
H9A C9 H9B 108.1 .
C9 C10 S1 113.9(5) .
C9 C10 H10A 108.8 .
S1 C10 H10A 108.8 .
C9 C10 H10B 108.8 .
S1 C10 H10B 108.8 .
H10A C10 H10B 107.7 .
C12 C11 S3 109.1(5) .
C12 C11 H11A 109.9 .
S3 C11 H11A 109.9 .
C12 C11 H11B 109.9 .
S3 C11 H11B 109.9 .
H11A C11 H11B 108.3 .
O4 C12 C11 109.4(6) .
O4 C12 H12A 109.8 .
C11 C12 H12A 109.8 .
O4 C12 H12B 109.8 .
C11 C12 H12B 109.8 .
H12A C12 H12B 108.3 .
O4 C13 C14 111.5(6) .
O4 C13 H13A 109.3 .
C14 C13 H13A 109.3 .
O4 C13 H13B 109.3 .
C14 C13 H13B 109.3 .
H13A C13 H13B 108.0 .
O5 C14 C13 108.1(6) .
O5 C14 H14A 110.1 .
C13 C14 H14A 110.1 .
O5 C14 H14B 110.1 .
C13 C14 H14B 110.1 .
H14A C14 H14B 108.4 .
O5 C15 C16 111.7(5) .
O5 C15 H15A 109.3 .
C16 C15 H15A 109.3 .
O5 C15 H15B 109.3 .
C16 C15 H15B 109.3 .
H15A C15 H15B 107.9 .
O6 C16 C15 108.3(5) .
O6 C16 H16A 110.0 .
C15 C16 H16A 110.0 .
O6 C16 H16B 110.0 .
C15 C16 H16B 110.0 .
H16A C16 H16B 108.4 .
O6 C17 C18 110.2(5) .
O6 C17 H17A 109.6 .
C18 C17 H17A 109.6 .
O6 C17 H17B 109.6 .
C18 C17 H17B 109.6 .
H17A C17 H17B 108.1 .
C17 C18 S4 116.1(5) .
C17 C18 H18A 108.3 .
S4 C18 H18A 108.3 .
C17 C18 H18B 108.3 .
S4 C18 H18B 108.3 .
H18A C18 H18B 107.4 .
C20 C19 S4 113.0(5) .
C20 C19 H19A 109.0 .
S4 C19 H19A 109.0 .
C20 C19 H19B 109.0 .
S4 C19 H19B 109.0 .
H19A C19 H19B 107.8 .
C19 C20 S3 110.2(5) .
C19 C20 H20A 109.6 .
S3 C20 H20A 109.6 .
C19 C20 H20B 109.6 .
S3 C20 H20B 109.6 .
H20A C20 H20B 108.1 .
F2 B1 F1 110.9(7) .
F2 B1 F3 110.8(6) .
F1 B1 F3 109.2(6) .
F2 B1 F4 109.0(6) .
F1 B1 F4 108.3(6) .
F3 B1 F4 108.7(6) .
F8A B2 F5 110.0(8) .
F6B B2 F5 124.9(10) .
F6B B2 F7B 114.0(10) .
F5 B2 F7B 102.5(9) .
F8A B2 F7A 112.8(9) .
F5 B2 F7A 113.6(8) .
F8A B2 F6A 110.0(8) .
F5 B2 F6A 105.5(7) .
F7A B2 F6A 104.5(8) .
F6B B2 F8B 105.7(9) .
F5 B2 F8B 104.1(8) .
F7B B2 F8B 103.5(10) .
Cl2A C21 Cl1 110.7(7) .
Cl1 C21 Cl2C 107.7(7) .
Cl2A C21 Cl2B 81.6(6) .
Cl1 C21 Cl2B 103.6(6) .
Cl2C C21 Cl2B 62.2(6) .
Cl1 C21 Cl2D 100.2(6) .
Cl2B C21 Cl2D 96.7(6) .
Cl2D Cl2A Cl2C 136(2) .
Cl2D Cl2A C21 107.9(16) .
Cl2C Cl2A C21 86.4(14) .
Cl2D Cl2A Cl2B 150.5(16) .
C21 Cl2A Cl2B 53.2(5) .
Cl2C Cl2B C21 55.1(5) .
Cl2C Cl2B Cl3A 128.6(7) .
C21 Cl2B Cl3A 143.3(7) .
C21 Cl2B Cl2A 45.2(4) .
Cl3A Cl2B Cl2A 138.7(6) .
Cl2C Cl2B Cl3A 116.0(6) 2_565
C21 Cl2B Cl3A 137.8(6) 2_565
Cl3A Cl2B Cl3A 77.3(5) 2_565
Cl2A Cl2B Cl3A 118.8(5) 2_565
Cl2A Cl2C C21 73.3(13) .
Cl2D Cl2C C21 82.3(8) .
Cl2A Cl2C Cl2B 132.5(15) .
Cl2D Cl2C Cl2B 144.9(9) .
C21 Cl2C Cl2B 62.6(5) .
Cl2A Cl2D C21 55.4(14) .
Cl2C Cl2D C21 63.2(8) .
Cl3B Cl3A Cl2B 138.5(17) .
Cl3B Cl3A Cl2B 97.5(16) 2_565
Cl2B Cl3A Cl2B 67.7(5) 2_565

loop_
_geom_bond_atom_site_label_1
_geom_bond_atom_site_label_2
_geom_bond_distance
_geom_bond_site_symmetry_2
Pb1 O1 2.688(5) .
Pb1 O2 2.725(5) .
Pb1 O6 2.750(4) .
Pb1 S1 3.0216(16) .
Pb1 S2 3.0430(18) .
Pb1 S4 3.0540(17) .
Pb1 S3 3.1158(18) .
S1 C10 1.816(7) .
S1 C1 1.828(8) .
S2 C8 1.800(7) .
S2 C9 1.802(7) .
S3 C20 1.806(7) .
S3 C11 1.811(7) .
S4 C19 1.821(7) .
S4 C18 1.822(7) .
O1 C2 1.434(8) .
O1 C3 1.442(8) .
O2 C5 1.429(8) .
O2 C4 1.431(8) .
O3 C7 1.429(8) .
O3 C6 1.433(8) .
O4 C13 1.422(9) .
O4 C12 1.425(9) .
O5 C14 1.413(8) .
O5 C15 1.425(8) .
O6 C16 1.425(8) .
O6 C17 1.432(8) .
C1 C2 1.498(11) .
C1 H1A 0.9900 .
C1 H1B 0.9900 .
C2 H2A 0.9900 .
C2 H2B 0.9900 .
C3 C4 1.494(10) .
C3 H3A 0.9900 .
C3 H3B 0.9900 .
C4 H4A 0.9900 .
C4 H4B 0.9900 .
C5 C6 1.500(10) .
C5 H5A 0.9900 .
C5 H5B 0.9900 .
C6 H6A 0.9900 .
C6 H6B 0.9900 .
C7 C8 1.518(10) .
C7 H7A 0.9900 .
C7 H7B 0.9900 .
C8 H8A 0.9900 .
C8 H8B 0.9900 .
C9 C10 1.516(10) .
C9 H9A 0.9900 .
C9 H9B 0.9900 .
C10 H10A 0.9900 .
C10 H10B 0.9900 .
C11 C12 1.489(11) .
C11 H11A 0.9900 .
C11 H11B 0.9900 .
C12 H12A 0.9900 .
C12 H12B 0.9900 .
C13 C14 1.498(11) .
C13 H13A 0.9900 .
C13 H13B 0.9900 .
C14 H14A 0.9900 .
C14 H14B 0.9900 .
C15 C16 1.509(10) .
C15 H15A 0.9900 .
C15 H15B 0.9900 .
C16 H16A 0.9900 .
C16 H16B 0.9900 .
C17 C18 1.497(10) .
C17 H17A 0.9900 .
C17 H17B 0.9900 .
C18 H18A 0.9900 .
C18 H18B 0.9900 .
C19 C20 1.523(10) .
C19 H19A 0.9900 .
C19 H19B 0.9900 .
C20 H20A 0.9900 .
C20 H20B 0.9900 .
B1 F2 1.367(9) .
B1 F1 1.386(9) .
B1 F3 1.388(9) .
B1 F4 1.396(9) .
B2 F8A 1.329(11) .
B2 F6B 1.358(12) .
B2 F5 1.362(9) .
B2 F7B 1.380(12) .
B2 F7A 1.398(11) .
B2 F6A 1.422(10) .
B2 F8B 1.438(12) .
C21 Cl2A 1.708(12) .
C21 Cl1 1.750(10) .
C21 Cl2C 1.779(14) .
C21 Cl2B 1.925(13) .
C21 Cl2D 1.974(15) .
Cl2A Cl2D 0.597(10) .
Cl2A Cl2C 0.616(10) .
Cl2A Cl2B 2.379(13) .
Cl2B Cl2C 1.919(14) .
Cl2B Cl3A 2.230(13) .
Cl2B Cl3A 2.396(13) 2_565
Cl2C Cl2D 1.127(13) .
Cl3A Cl3B 0.671(13) .
Cl3A Cl2B 2.396(13) 2_565

loop_
_geom_contact_atom_site_label_1
_geom_contact_atom_site_label_2
_geom_contact_distance
Pb1 O3 2.898(5)
Pb1 O4 3.055(5)
Pb1 O5 2.761(4)

loop_
_geom_torsion_atom_site_label_1
_geom_torsion_atom_site_label_2
_geom_torsion_atom_site_label_3
_geom_torsion_atom_site_label_4
_geom_torsion
C10 S1 C1 C2 65.0(6)
Pb1 S1 C1 C2 -48.4(6)
C3 O1 C2 C1 178.7(6)
Pb1 O1 C2 C1 -42.8(8)
S1 C1 C2 O1 64.3(8)
C2 O1 C3 C4 -169.4(6)
Pb1 O1 C3 C4 48.6(6)
C5 O2 C4 C3 -100.4(7)
Pb1 O2 C4 C3 44.7(7)
O1 C3 C4 O2 -63.5(7)
C4 O2 C5 C6 169.0(6)
Pb1 O2 C5 C6 28.2(7)
C7 O3 C6 C5 -79.8(7)
O2 C5 C6 O3 -61.6(7)
C6 O3 C7 C8 168.1(6)
O3 C7 C8 S2 -61.4(6)
C9 S2 C8 C7 164.0(5)
Pb1 S2 C8 C7 57.6(5)
C8 S2 C9 C10 -173.1(5)
Pb1 S2 C9 C10 -65.6(5)
S2 C9 C10 S1 59.0(6)
C1 S1 C10 C9 -121.9(6)
Pb1 S1 C10 C9 -20.0(6)
C20 S3 C11 C12 164.3(5)
Pb1 S3 C11 C12 58.9(5)
C13 O4 C12 C11 165.2(6)
S3 C11 C12 O4 -62.2(7)
C12 O4 C13 C14 -80.2(8)
C15 O5 C14 C13 173.6(6)
O4 C13 C14 O5 -63.1(8)
C14 O5 C15 C16 -96.6(7)
C17 O6 C16 C15 -175.2(5)
Pb1 O6 C16 C15 45.4(6)
O5 C15 C16 O6 -66.2(7)
C16 O6 C17 C18 177.4(5)
Pb1 O6 C17 C18 -45.7(6)
O6 C17 C18 S4 66.3(7)
C19 S4 C18 C17 66.9(6)
Pb1 S4 C18 C17 -47.5(5)
C18 S4 C19 C20 -122.2(5)
Pb1 S4 C19 C20 -19.8(6)
S4 C19 C20 S3 61.0(6)
C11 S3 C20 C19 -176.4(5)
Pb1 S3 C20 C19 -68.1(5)
